data_4512249
loop_
_publ_author_name
'Pi\~neiro-L\'opez, Luc\'ia'
'Arc\'is-Castillo, Zulema'
'Mu\~noz, M. Carmen'
'Real, Jos\'e A.'

_publ_section_title
;
 Clathration of Five-Membered Aromatic Rings in the Bimetallic Spin
 Crossover Metal--Organic Framework [Fe(TPT)2/3{MI(CN)2}2]&#x00B7;G (MI=
 Ag, Au)
;
_journal_issue 12
_journal_name_full 'Crystal Growth &amp; Design'
_journal_page_first 6311
_journal_paper_doi 10.1021/cg5010616
_journal_volume 14
_journal_year 2014
_chemical_formula_sum 'C24 H18 Au2 Fe N10'
_chemical_formula_weight 896.27
_chemical_name_systematic
;
 ?
;
_space_group_IT_number 166
_symmetry_cell_setting trigonal
_symmetry_space_group_name_Hall '-R 3 2"'
_symmetry_space_group_name_H-M 'R -3 m :H'
_atom_sites_solution_hydrogens geom
_atom_sites_solution_primary direct
_atom_sites_solution_secondary difmap
_audit_creation_method SHELXL-97
_cell_angle_alpha 90.00
_cell_angle_beta 90.00
_cell_angle_gamma 120.00
_cell_formula_units_Z 9
_cell_length_a 26.4590(10)
_cell_length_b 26.4590(10)
_cell_length_c 9.5783(5)
_cell_measurement_reflns_used 100
_cell_measurement_temperature 120(1)
_cell_measurement_theta_max 20
_cell_measurement_theta_min 12
_cell_volume 5807.2(4)
_computing_cell_refinement 'HKL DENZO'
_computing_data_collection COLLECT
_computing_data_reduction 'HKL DENZO and SCALEPACK'
_computing_structure_refinement 'SHELXL-97 (Sheldrick, 2008)'
_computing_structure_solution SHELXS-97
_diffrn_ambient_temperature 120(1)
_diffrn_measured_fraction_theta_full 0.996
_diffrn_measured_fraction_theta_max 0.917
_diffrn_radiation_monochromator graphite
_diffrn_radiation_source 'fine-focus sealed tube'
_diffrn_radiation_type MoK\a
_diffrn_radiation_wavelength 0.71073
_diffrn_reflns_av_R_equivalents 0.0405
_diffrn_reflns_av_sigmaI/netI 0.0459
_diffrn_reflns_limit_h_max 38
_diffrn_reflns_limit_h_min -37
_diffrn_reflns_limit_k_max 27
_diffrn_reflns_limit_k_min -31
_diffrn_reflns_limit_l_max 7
_diffrn_reflns_limit_l_min -14
_diffrn_reflns_number 6502
_diffrn_reflns_theta_full 25.00
_diffrn_reflns_theta_max 32.48
_diffrn_reflns_theta_min 3.08
_exptl_absorpt_coefficient_mu 11.929
_exptl_absorpt_correction_T_max 0.5869
_exptl_absorpt_correction_T_min 0.3817
_exptl_absorpt_correction_type empirical
_exptl_absorpt_process_details 'Empirical absorption correction:XABS2'
_exptl_crystal_colour red
_exptl_crystal_density_diffrn 2.307
_exptl_crystal_density_method 'not measured'
_exptl_crystal_description prismatic
_exptl_crystal_F_000 3744
_exptl_crystal_size_max 0.10
_exptl_crystal_size_mid 0.10
_exptl_crystal_size_min 0.05
_refine_diff_density_max 1.462
_refine_diff_density_min -1.118
_refine_diff_density_rms 0.233
_refine_ls_extinction_method none
_refine_ls_goodness_of_fit_ref 1.062
_refine_ls_hydrogen_treatment mixed
_refine_ls_matrix_type full
_refine_ls_number_parameters 94
_refine_ls_number_reflns 2269
_refine_ls_number_restraints 0
_refine_ls_restrained_S_all 1.062
_refine_ls_R_factor_all 0.0689
_refine_ls_R_factor_gt 0.0518
_refine_ls_shift/su_max 0.022
_refine_ls_shift/su_mean 0.007
_refine_ls_structure_factor_coef Fsqd
_refine_ls_weighting_details 'calc w=1/[\s^2^(Fo^2^)+(0.0461P)^2^+190.5547P] where P=(Fo^2^+2Fc^2^)/3'
_refine_ls_weighting_scheme calc
_refine_ls_wR_factor_gt 0.1195
_refine_ls_wR_factor_ref 0.1314
_reflns_number_gt 1823
_reflns_number_total 2269
_reflns_threshold_expression >2sigma(I)
_cod_data_source_file cg5010616_si_007.cif
_cod_data_source_block shelxl
_cod_depositor_comments 'Adding full bibliography for 4512243--4512254.cif.'
_cod_original_sg_symbol_H-M R-3m
_cod_database_code 4512249

loop_
_symmetry_equiv_pos_as_xyz
'x, y, z'
'-y, x-y, z'
'-x+y, -x, z'
'x-y, -y, -z'
'-x, -x+y, -z'
'y, x, -z'
'x+2/3, y+1/3, z+1/3'
'-y+2/3, x-y+1/3, z+1/3'
'-x+y+2/3, -x+1/3, z+1/3'
'x-y+2/3, -y+1/3, -z+1/3'
'-x+2/3, -x+y+1/3, -z+1/3'
'y+2/3, x+1/3, -z+1/3'
'x+1/3, y+2/3, z+2/3'
'-y+1/3, x-y+2/3, z+2/3'
'-x+y+1/3, -x+2/3, z+2/3'
'x-y+1/3, -y+2/3, -z+2/3'
'-x+1/3, -x+y+2/3, -z+2/3'
'y+1/3, x+2/3, -z+2/3'
'-x, -y, -z'
'y, -x+y, -z'
'x-y, x, -z'
'-x+y, y, z'
'x, x-y, z'
'-y, -x, z'
'-x+2/3, -y+1/3, -z+1/3'
'y+2/3, -x+y+1/3, -z+1/3'
'x-y+2/3, x+1/3, -z+1/3'
'-x+y+2/3, y+1/3, z+1/3'
'x+2/3, x-y+1/3, z+1/3'
'-y+2/3, -x+1/3, z+1/3'
'-x+1/3, -y+2/3, -z+2/3'
'y+1/3, -x+y+2/3, -z+2/3'
'x-y+1/3, x+2/3, -z+2/3'
'-x+y+1/3, y+2/3, z+2/3'
'x+1/3, x-y+2/3, z+2/3'
'-y+1/3, -x+2/3, z+2/3'

loop_
_atom_site_label
_atom_site_type_symbol
_atom_site_fract_x
_atom_site_fract_y
_atom_site_fract_z
_atom_site_U_iso_or_equiv
_atom_site_adp_type
_atom_site_occupancy
_atom_site_symmetry_multiplicity
_atom_site_calc_flag
_atom_site_refinement_flags
Au Au 0.373651(17) 0.3333 0.8333 0.03753(16) Uani 1 2 d S
Fe Fe 0.5000 0.5000 0.5000 0.0210(4) Uani 1 4 d S
N1 N 0.4548(2) 0.5452(2) 0.5027(10) 0.0321(19) Uani 1 2 d S
N2 N 0.4449(3) 0.4438(3) 0.6464(7) 0.0348(14) Uani 1 1 d .
N3 N 0.3924(3) 0.69619(17) 0.5024(9) 0.0298(18) Uani 1 2 d S
C1 C 0.4833(3) 0.6040(3) 0.5027(9) 0.0339(16) Uani 1 1 d .
H1 H 0.5238 0.6243 0.5024 0.041 Uiso 1 1 calc R
C2 C 0.4546(3) 0.6351(3) 0.5029(9) 0.0356(17) Uani 1 1 d .
H2 H 0.4757 0.6757 0.5039 0.043 Uiso 1 1 calc R
C3 C 0.3940(2) 0.6060(2) 0.5018(13) 0.035(2) Uani 1 2 d S
C4 C 0.3619(2) 0.6381(2) 0.4996(12) 0.034(2) Uani 1 2 d S
C5 C 0.4153(4) 0.4047(4) 0.7160(9) 0.0369(17) Uani 1 1 d .
N4 N 0.6042(7) 0.8021(4) 0.4283(18) 0.074(4) Uani 1 2 d S
C6 C 0.5854(7) 0.7526(6) 0.3622(15) 0.081(4) Uani 1 1 d .
H6 H 0.5941 0.7236 0.3852 0.097 Uiso 1 1 calc R
C7 C 0.5509(6) 0.7505(6) 0.2536(16) 0.083(4) Uani 1 1 d .
H7 H 0.5311 0.7197 0.1914 0.100 Uiso 1 1 calc R

loop_
_atom_site_aniso_label
_atom_site_aniso_U_11
_atom_site_aniso_U_22
_atom_site_aniso_U_33
_atom_site_aniso_U_23
_atom_site_aniso_U_13
_atom_site_aniso_U_12
Au 0.03054(19) 0.0238(2) 0.0560(3) 0.01492(17) 0.00746(9) 0.01192(11)
Fe 0.0128(5) 0.0128(5) 0.0336(10) 0.0068(3) -0.0068(3) 0.0037(6)
N1 0.019(3) 0.019(3) 0.052(5) -0.0025(19) 0.0025(19) 0.005(3)
N2 0.039(4) 0.018(3) 0.044(3) 0.006(2) -0.014(3) 0.011(3)
N3 0.011(3) 0.029(3) 0.043(5) 0.0026(15) 0.005(3) 0.0055(16)
C1 0.017(3) 0.018(3) 0.056(5) -0.005(3) -0.002(3) 0.001(2)
C2 0.027(4) 0.020(3) 0.057(5) -0.001(3) 0.004(3) 0.009(3)
C3 0.030(4) 0.030(4) 0.051(6) -0.005(2) 0.005(2) 0.019(5)
C4 0.028(4) 0.028(4) 0.046(6) 0.000(2) 0.000(2) 0.014(4)
C5 0.040(4) 0.030(4) 0.043(4) 0.008(3) -0.010(3) 0.018(3)
N4 0.089(11) 0.051(5) 0.095(11) 0.012(4) 0.025(9) 0.044(6)
C6 0.082(10) 0.069(9) 0.089(9) -0.018(7) -0.012(8) 0.036(8)
C7 0.067(8) 0.080(9) 0.092(9) -0.026(7) -0.004(7) 0.029(7)

loop_
_atom_type_symbol
_atom_type_description
_atom_type_scat_dispersion_real
_atom_type_scat_dispersion_imag
_atom_type_scat_source
C C 0.0033 0.0016 'International Tables Vol C Tables 4.2.6.8 and 6.1.1.4'
H H 0.0000 0.0000 'International Tables Vol C Tables 4.2.6.8 and 6.1.1.4'
N N 0.0061 0.0033 'International Tables Vol C Tables 4.2.6.8 and 6.1.1.4'
Fe Fe 0.3463 0.8444 'International Tables Vol C Tables 4.2.6.8 and 6.1.1.4'
Au Au -2.0133 8.8022 'International Tables Vol C Tables 4.2.6.8 and 6.1.1.4'

loop_
_geom_angle_atom_site_label_1
_geom_angle_atom_site_label_2
_geom_angle_atom_site_label_3
_geom_angle
_geom_angle_site_symmetry_1
_geom_angle_site_symmetry_3
C5 Au C5 170.9(5) . 16_556
N2 Fe N2 180.0(4) 24_665 6_556
N2 Fe N2 87.2(4) 24_665 19_666
N2 Fe N2 92.8(4) 6_556 19_666
N2 Fe N2 92.8(4) 24_665 .
N2 Fe N2 87.2(4) 6_556 .
N2 Fe N2 180.0(4) 19_666 .
N2 Fe N1 89.8(3) 24_665 19_666
N2 Fe N1 90.2(3) 6_556 19_666
N2 Fe N1 90.2(3) 19_666 19_666
N2 Fe N1 89.8(3) . 19_666
N2 Fe N1 90.2(3) 24_665 .
N2 Fe N1 89.8(3) 6_556 .
N2 Fe N1 89.8(3) 19_666 .
N2 Fe N1 90.2(3) . .
N1 Fe N1 180.000(1) 19_666 .
C1 N1 C1 117.8(9) . 24_665
C1 N1 Fe 121.1(5) . .
C1 N1 Fe 121.1(5) 24_665 .
C5 N2 Fe 167.5(7) . .
C4 N3 C4 116.8(11) . 2_665
N1 C1 C2 122.5(7) . .
N1 C1 H1 118.8 . .
C2 C1 H1 118.8 . .
C1 C2 C3 120.0(7) . .
C1 C2 H2 120.0 . .
C3 C2 H2 120.0 . .
C2 C3 C2 117.3(10) . 24_665
C2 C3 C4 121.4(5) . .
C2 C3 C4 121.4(5) 24_665 .
N3 C4 N3 123.2(10) . 3_565
N3 C4 C3 118.4(5) . .
N3 C4 C3 118.4(5) 3_565 .
N2 C5 Au 170.8(8) . .
C6 N4 C6 108(2) . 23_565
N4 C6 C7 108.7(15) . .
N4 C6 H6 125.7 . .
C7 C6 H6 125.7 . .
C7 C7 C6 107.1(9) 23_565 .
C7 C7 H7 126.5 23_565 .
C6 C7 H7 126.5 . .

loop_
_geom_bond_atom_site_label_1
_geom_bond_atom_site_label_2
_geom_bond_distance
_geom_bond_site_symmetry_2
Au C5 1.990(8) .
Au C5 1.990(8) 16_556
Fe N2 2.033(7) 24_665
Fe N2 2.033(7) 6_556
Fe N2 2.033(7) 19_666
Fe N2 2.033(7) .
Fe N1 2.071(9) 19_666
Fe N1 2.071(9) .
N1 C1 1.349(8) .
N1 C1 1.349(8) 24_665
N2 C5 1.149(10) .
N3 C4 1.332(7) .
N3 C4 1.332(7) 2_665
C1 C2 1.369(11) .
C1 H1 0.9300 .
C2 C3 1.390(9) .
C2 H2 0.9300 .
C3 C2 1.390(9) 24_665
C3 C4 1.468(15) .
C4 N3 1.332(7) 3_565
N4 C6 1.310(16) .
N4 C6 1.310(16) 23_565
C6 C7 1.37(2) .
C6 H6 0.9300 .
C7 C7 1.32(3) 23_565
C7 H7 0.9300 .
